data_1562020
loop_
_publ_author_name
'Jin, Jun-Cheng'
'Tong, Wen-Quan'
'Fu, Ai-Yun'
'Xie, Cheng-Gen'
'Chang, Wen-Gui'
'Wu, Ju'
'Xu, Guang-Nian'
'Zhang, Ya-Nan'
'Li, Jun'
'Li, Yong'
'Yang, Peng-Qi'

_publ_section_title
;
 Four unexpected lanthanide coordination polymers involving in situ
 reaction of solvent N, N-Dimethylformamide
;
_journal_name_full 'Journal of Solid State Chemistry'
_journal_page_first 216
_journal_page_last 221
_journal_paper_doi 10.1016/j.jssc.2014.12.026
_journal_volume 225
_journal_year 2015
_chemical_formula_moiety 'C6 H7 Eu N2 O8'
_chemical_formula_sum 'C6 H7 Eu N2 O8'
_chemical_formula_weight 387.10
_space_group_IT_number 14
_space_group_name_Hall '-P 2ybc'
_space_group_name_H-M_alt 'P 1 21/c 1'
_symmetry_cell_setting monoclinic
_symmetry_space_group_name_H-M 'P 1 21/c 1'
_atom_sites_solution_hydrogens geom
_atom_sites_solution_primary direct
_atom_sites_solution_secondary difmap
_audit_creation_method SHELXL-97
_cell_angle_alpha 90.00
_cell_angle_beta 102.970(2)
_cell_angle_gamma 90.00
_cell_formula_units_Z 4
_cell_length_a 9.8319(14)
_cell_length_b 7.4275(11)
_cell_length_c 14.158(2)
_cell_measurement_temperature 293(2)
_cell_volume 1007.5(3)
_computing_structure_refinement 'SHELXL-97 (Sheldrick, 1997)'
_computing_structure_solution 'SHELXS-97 (Sheldrick, 1990)'
_diffrn_ambient_temperature 293(2)
_diffrn_measured_fraction_theta_full 0.998
_diffrn_measured_fraction_theta_max 0.998
_diffrn_radiation_monochromator graphite
_diffrn_radiation_source 'fine-focus sealed tube'
_diffrn_radiation_type MoK\a
_diffrn_radiation_wavelength 0.71073
_diffrn_reflns_av_R_equivalents 0.0225
_diffrn_reflns_av_sigmaI/netI 0.0270
_diffrn_reflns_limit_h_max 11
_diffrn_reflns_limit_h_min -10
_diffrn_reflns_limit_k_max 8
_diffrn_reflns_limit_k_min -8
_diffrn_reflns_limit_l_max 17
_diffrn_reflns_limit_l_min -15
_diffrn_reflns_number 4795
_diffrn_reflns_theta_full 25.30
_diffrn_reflns_theta_max 25.30
_diffrn_reflns_theta_min 2.13
_exptl_absorpt_coefficient_mu 6.262
_exptl_absorpt_correction_T_max 0.7051
_exptl_absorpt_correction_T_min 0.3530
_exptl_absorpt_correction_type multi-scan
_exptl_crystal_density_diffrn 2.552
_exptl_crystal_density_method 'not measured'
_exptl_crystal_F_000 736
_exptl_crystal_size_max 0.21
_exptl_crystal_size_mid 0.12
_exptl_crystal_size_min 0.06
_refine_diff_density_max 1.366
_refine_diff_density_min -1.075
_refine_diff_density_rms 0.123
_refine_ls_extinction_method none
_refine_ls_goodness_of_fit_ref 1.062
_refine_ls_hydrogen_treatment constr
_refine_ls_matrix_type full
_refine_ls_number_parameters 154
_refine_ls_number_reflns 1832
_refine_ls_number_restraints 0
_refine_ls_restrained_S_all 1.062
_refine_ls_R_factor_all 0.0226
_refine_ls_R_factor_gt 0.0212
_refine_ls_shift/su_max 0.001
_refine_ls_shift/su_mean 0.000
_refine_ls_structure_factor_coef Fsqd
_refine_ls_weighting_details 'calc w=1/[\s^2^(Fo^2^)+(0.0343P)^2^+0.9194P] where P=(Fo^2^+2Fc^2^)/3'
_refine_ls_weighting_scheme calc
_refine_ls_wR_factor_gt 0.0567
_refine_ls_wR_factor_ref 0.0577
_reflns_number_gt 1715
_reflns_number_total 1832
_reflns_threshold_expression >2sigma(I)
_cod_data_source_file JSSC-2015-225-216.cif
_cod_data_source_block 1
_cod_original_sg_symbol_H-M P21/c
_cod_database_code 1562020

loop_
_symmetry_equiv_pos_as_xyz
'x, y, z'
'-x, y+1/2, -z+1/2'
'-x, -y, -z'
'x, -y-1/2, z-1/2'

loop_
_atom_site_label
_atom_site_type_symbol
_atom_site_fract_x
_atom_site_fract_y
_atom_site_fract_z
_atom_site_U_iso_or_equiv
_atom_site_adp_type
_atom_site_occupancy
_atom_site_symmetry_multiplicity
_atom_site_calc_flag
_atom_site_refinement_flags
_atom_site_disorder_assembly
_atom_site_disorder_group
Eu1 Eu 0.282250(17) 0.37964(2) 0.312534(12) 0.01457(9) Uani 1 1 d . . .
O1 O 0.3006(3) 0.6150(3) 0.0175(2) 0.0223(6) Uani 1 1 d . . .
O2 O 0.2985(3) 0.5159(4) 0.16514(19) 0.0289(7) Uani 1 1 d . . .
O3 O -0.0569(3) 0.7825(4) 0.28281(18) 0.0258(6) Uani 1 1 d . . .
O4 O 0.3274(4) 0.1286(4) 0.2192(3) 0.0404(9) Uani 1 1 d . . .
O5 O 0.5254(3) 0.4488(4) 0.3334(2) 0.0313(7) Uani 1 1 d . . .
O6 O 0.3433(3) 0.5395(4) 0.46538(19) 0.0262(6) Uani 1 1 d . . .
H6A H 0.3113 0.6565 0.4733 0.039 Uiso 1 1 d R . .
H6B H 0.3948 0.5230 0.5230 0.039 Uiso 1 1 d R . .
O7 O 0.1501(3) 0.6513(4) 0.3035(2) 0.0233(6) Uani 1 1 d . . .
O8 O 0.4051(3) 0.1712(4) 0.4344(2) 0.0275(6) Uani 1 1 d . . .
H8A H 0.3657 0.0862 0.4552 0.041 Uiso 1 1 d R . .
H8B H 0.5011 0.1582 0.4559 0.041 Uiso 1 1 d R . .
N1 N -0.1058(3) 0.7861(4) 0.0918(2) 0.0212(7) Uani 1 1 d . . .
N2 N 0.0279(3) 0.7303(4) -0.0097(2) 0.0224(7) Uani 1 1 d . . .
H2 H 0.0554 0.7238 -0.0631 0.027 Uiso 1 1 calc R . .
C4 C 0.2451(4) 0.5979(5) 0.0900(3) 0.0195(8) Uani 1 1 d . . .
C2 C 0.0204(4) 0.7184(5) 0.1426(2) 0.0174(7) Uani 1 1 d . . .
C1 C 0.0413(4) 0.7137(5) 0.2507(2) 0.0166(7) Uani 1 1 d . . .
C6 C 0.4058(4) -0.0030(6) 0.2262(3) 0.0312(10) Uani 1 1 d . . .
H6 H 0.4144 -0.0734 0.2816 0.037 Uiso 1 1 calc R . .
C5 C -0.0980(4) 0.7899(5) -0.0007(3) 0.0239(8) Uani 1 1 d . . .
H5 H -0.1691 0.8282 -0.0518 0.029 Uiso 1 1 calc R . .
C3 C 0.1054(4) 0.6813(5) 0.0799(2) 0.0179(7) Uani 1 1 d . . .

loop_
_atom_site_aniso_label
_atom_site_aniso_U_11
_atom_site_aniso_U_22
_atom_site_aniso_U_33
_atom_site_aniso_U_23
_atom_site_aniso_U_13
_atom_site_aniso_U_12
Eu1 0.01375(13) 0.02085(14) 0.00887(13) 0.00109(6) 0.00202(9) 0.00032(6)
O1 0.0277(16) 0.0264(16) 0.0157(15) 0.0049(10) 0.0112(12) 0.0049(10)
O2 0.0259(15) 0.0447(18) 0.0180(15) 0.0152(13) 0.0092(12) 0.0103(13)
O3 0.0250(14) 0.0435(17) 0.0097(13) 0.0008(11) 0.0055(11) 0.0108(12)
O4 0.043(2) 0.043(2) 0.0329(19) -0.0114(13) 0.0020(16) 0.0186(14)
O5 0.0214(15) 0.0508(19) 0.0220(15) 0.0101(14) 0.0054(12) -0.0076(13)
O6 0.0291(15) 0.0294(15) 0.0146(14) -0.0077(11) -0.0071(12) 0.0058(12)
O7 0.0249(15) 0.0316(15) 0.0107(13) 0.0006(11) -0.0017(12) 0.0093(11)
O8 0.0198(14) 0.0334(15) 0.0285(16) 0.0160(13) 0.0040(12) 0.0022(12)
N1 0.0187(16) 0.0322(18) 0.0117(15) 0.0010(13) 0.0013(13) 0.0048(13)
N2 0.0272(17) 0.0344(19) 0.0067(14) 0.0006(13) 0.0062(13) 0.0078(14)
C4 0.022(2) 0.0220(19) 0.016(2) -0.0012(14) 0.0077(16) 0.0000(14)
C2 0.0182(18) 0.0233(19) 0.0099(17) 0.0018(14) 0.0010(14) 0.0034(14)
C1 0.0175(18) 0.0233(18) 0.0089(17) -0.0022(14) 0.0028(14) 0.0005(14)
C6 0.026(2) 0.042(3) 0.025(2) -0.0046(18) 0.0048(18) 0.0032(19)
C5 0.025(2) 0.034(2) 0.0115(18) 0.0023(16) 0.0014(16) 0.0080(17)
C3 0.0199(19) 0.0257(19) 0.0080(17) 0.0031(14) 0.0027(14) 0.0039(15)

loop_
_atom_type_symbol
_atom_type_description
_atom_type_scat_dispersion_real
_atom_type_scat_dispersion_imag
_atom_type_scat_source
C C 0.0033 0.0016 'International Tables Vol C Tables 4.2.6.8 and 6.1.1.4'
H H 0.0000 0.0000 'International Tables Vol C Tables 4.2.6.8 and 6.1.1.4'
Eu Eu -0.1578 3.6682 'International Tables Vol C Tables 4.2.6.8 and 6.1.1.4'
N N 0.0061 0.0033 'International Tables Vol C Tables 4.2.6.8 and 6.1.1.4'
O O 0.0106 0.0060 'International Tables Vol C Tables 4.2.6.8 and 6.1.1.4'

loop_
_geom_angle_atom_site_label_1
_geom_angle_atom_site_label_2
_geom_angle_atom_site_label_3
_geom_angle
_geom_angle_site_symmetry_1
_geom_angle_site_symmetry_3
O2 Eu1 O4 77.70(11) . .
O2 Eu1 O7 74.57(10) . .
O4 Eu1 O7 142.96(10) . .
O2 Eu1 O5 75.71(10) . .
O4 Eu1 O5 86.05(12) . .
O7 Eu1 O5 109.93(11) . .
O2 Eu1 O6 121.87(11) . .
O4 Eu1 O6 147.00(10) . .
O7 Eu1 O6 69.90(9) . .
O5 Eu1 O6 75.20(10) . .
O2 Eu1 O8 141.37(9) . .
O4 Eu1 O8 76.72(11) . .
O7 Eu1 O8 138.99(10) . .
O5 Eu1 O8 74.10(10) . .
O6 Eu1 O8 72.17(10) . .
O2 Eu1 O3 82.54(9) . 2_545
O4 Eu1 O3 73.75(11) . 2_545
O7 Eu1 O3 78.70(10) . 2_545
O5 Eu1 O3 153.03(9) . 2_545
O6 Eu1 O3 130.83(9) . 2_545
O8 Eu1 O3 116.83(10) . 2_545
O2 Eu1 N1 141.64(10) . 2_545
O4 Eu1 N1 108.54(12) . 2_545
O7 Eu1 N1 80.23(10) . 2_545
O5 Eu1 N1 141.13(10) . 2_545
O6 Eu1 N1 73.64(10) . 2_545
O8 Eu1 N1 74.66(10) . 2_545
O3 Eu1 N1 64.29(9) 2_545 2_545
C4 O2 Eu1 150.9(3) . .
C1 O3 Eu1 126.5(2) . 2
C6 O4 Eu1 139.9(3) . .
C6 O5 Eu1 131.0(3) 2_655 .
Eu1 O6 H6A 122.5 . .
Eu1 O6 H6B 138.3 . .
H6A O6 H6B 99.2 . .
C1 O7 Eu1 136.7(2) . .
Eu1 O8 H8A 122.7 . .
Eu1 O8 H8B 127.3 . .
H8A O8 H8B 109.0 . .
C5 N1 C2 106.1(3) . .
C5 N1 Eu1 136.1(2) . 2
C2 N1 Eu1 117.7(2) . 2
C5 N2 C3 109.4(3) . .
C5 N2 H2 125.3 . .
C3 N2 H2 125.3 . .
O2 C4 O1 124.6(4) . .
O2 C4 C3 119.6(3) . .
O1 C4 C3 115.8(3) . .
C3 C2 N1 109.9(3) . .
C3 C2 C1 133.7(3) . .
N1 C2 C1 116.2(3) . .
O7 C1 O3 123.7(3) . .
O7 C1 C2 121.5(3) . .
O3 C1 C2 114.7(3) . .
O4 C6 O5 126.6(4) . 2_645
O4 C6 H6 116.7 . .
O5 C6 H6 116.7 2_645 .
N1 C5 N2 110.1(3) . .
N1 C5 H5 125.0 . .
N2 C5 H5 125.0 . .
N2 C3 C2 104.5(3) . .
N2 C3 C4 120.6(3) . .
C2 C3 C4 134.7(3) . .

loop_
_geom_bond_atom_site_label_1
_geom_bond_atom_site_label_2
_geom_bond_distance
_geom_bond_site_symmetry_2
Eu1 O2 2.357(3) .
Eu1 O4 2.384(3) .
Eu1 O7 2.388(3) .
Eu1 O5 2.398(3) .
Eu1 O6 2.423(3) .
Eu1 O8 2.428(3) .
Eu1 O3 2.431(3) 2_545
Eu1 N1 2.526(3) 2_545
O1 C4 1.272(5) .
O2 C4 1.236(5) .
O3 C1 1.263(4) .
O3 Eu1 2.431(3) 2
O4 C6 1.235(5) .
O5 C6 1.246(5) 2_655
O6 H6A 0.9391 .
O6 H6B 0.8669 .
O7 C1 1.249(4) .
O8 H8A 0.8283 .
O8 H8B 0.9293 .
N1 C5 1.330(5) .
N1 C2 1.382(5) .
N1 Eu1 2.526(3) 2
N2 C5 1.347(5) .
N2 C3 1.374(5) .
N2 H2 0.8600 .
C4 C3 1.484(5) .
C2 C3 1.378(5) .
C2 C1 1.498(5) .
C6 O5 1.246(5) 2_645
C6 H6 0.9300 .
C5 H5 0.9300 .

loop_
_geom_torsion_atom_site_label_1
_geom_torsion_atom_site_label_2
_geom_torsion_atom_site_label_3
_geom_torsion_atom_site_label_4
_geom_torsion
_geom_torsion_site_symmetry_1
_geom_torsion_site_symmetry_2
_geom_torsion_site_symmetry_3
_geom_torsion_site_symmetry_4
O4 Eu1 O2 C4 113.6(6) . . . .
O7 Eu1 O2 C4 -41.5(6) . . . .
O5 Eu1 O2 C4 -157.3(6) . . . .
O6 Eu1 O2 C4 -95.3(6) . . . .
O8 Eu1 O2 C4 163.2(5) . . . .
O3 Eu1 O2 C4 38.7(6) 2_545 . . .
N1 Eu1 O2 C4 9.2(7) 2_545 . . .
O2 Eu1 O4 C6 130.6(5) . . . .
O7 Eu1 O4 C6 172.7(4) . . . .
O5 Eu1 O4 C6 54.3(5) . . . .
O6 Eu1 O4 C6 -0.5(6) . . . .
O8 Eu1 O4 C6 -20.2(5) . . . .
O3 Eu1 O4 C6 -143.7(5) 2_545 . . .
N1 Eu1 O4 C6 -88.8(5) 2_545 . . .
O2 Eu1 O5 C6 -12.0(4) . . . 2_655
O4 Eu1 O5 C6 66.3(4) . . . 2_655
O7 Eu1 O5 C6 -79.4(4) . . . 2_655
O6 Eu1 O5 C6 -141.1(4) . . . 2_655
O8 Eu1 O5 C6 143.6(4) . . . 2_655
O3 Eu1 O5 C6 25.3(5) 2_545 . . 2_655
N1 Eu1 O5 C6 -178.7(4) 2_545 . . 2_655
O2 Eu1 O7 C1 65.2(4) . . . .
O4 Eu1 O7 C1 22.3(5) . . . .
O5 Eu1 O7 C1 133.4(4) . . . .
O6 Eu1 O7 C1 -161.6(4) . . . .
O8 Eu1 O7 C1 -138.2(3) . . . .
O3 Eu1 O7 C1 -20.1(3) 2_545 . . .
N1 Eu1 O7 C1 -85.6(4) 2_545 . . .
Eu1 O2 C4 O1 -165.6(4) . . . .
Eu1 O2 C4 C3 13.1(8) . . . .
C5 N1 C2 C3 0.1(4) . . . .
Eu1 N1 C2 C3 -177.6(2) 2 . . .
C5 N1 C2 C1 175.6(3) . . . .
Eu1 N1 C2 C1 -2.1(4) 2 . . .
Eu1 O7 C1 O3 130.3(3) . . . .
Eu1 O7 C1 C2 -52.1(5) . . . .
Eu1 O3 C1 O7 -173.3(3) 2 . . .
Eu1 O3 C1 C2 9.0(5) 2 . . .
C3 C2 C1 O7 -7.5(7) . . . .
N1 C2 C1 O7 178.3(3) . . . .
C3 C2 C1 O3 170.3(4) . . . .
N1 C2 C1 O3 -3.9(5) . . . .
Eu1 O4 C6 O5 -131.2(4) . . . 2_645
C2 N1 C5 N2 -0.9(5) . . . .
Eu1 N1 C5 N2 176.2(3) 2 . . .
C3 N2 C5 N1 1.4(5) . . . .
C5 N2 C3 C2 -1.2(4) . . . .
C5 N2 C3 C4 175.5(4) . . . .
N1 C2 C3 N2 0.7(4) . . . .
C1 C2 C3 N2 -173.8(4) . . . .
N1 C2 C3 C4 -175.3(4) . . . .
C1 C2 C3 C4 10.3(8) . . . .
O2 C4 C3 N2 -162.5(4) . . . .
O1 C4 C3 N2 16.3(5) . . . .
O2 C4 C3 C2 13.0(7) . . . .
O1 C4 C3 C2 -168.2(4) . . . .
